data_4084385
loop_
_publ_author_name
'Townsend, Erik M.'
'Hyvl, Jakub'
'Forrest, William P.'
'Schrock, Richard R.'
'M\"uller, Peter'
'Hoveyda, Amir H.'

_publ_section_title
;
 Synthesis of Molybdenum and Tungsten Alkylidene Complexes That Contain
 Sterically Demanding Arenethiolate Ligands.
;
_journal_issue 19
_journal_name_full Organometallics
_journal_page_first 5334
_journal_page_last 5341
_journal_paper_doi 10.1021/om500655n
_journal_volume 33
_journal_year 2014
_chemical_formula_sum 'C30 H39 N2 O P W'
_chemical_formula_weight 658.45
_chemical_name_systematic
; 
 ? 
;
_space_group_crystal_system orthorhombic
_space_group_IT_number 33
_space_group_name_Hall 'P 2c -2n'
_space_group_name_H-M_alt 'P n a 21'
_symmetry_space_group_name_Hall 'P 2c -2n'
_symmetry_space_group_name_H-M 'P n a 21'
_atom_sites_solution_hydrogens mixed
_atom_sites_solution_primary direct
_atom_sites_solution_secondary difmap
_audit_creation_method SHELXL-2014
_cell_angle_alpha 90
_cell_angle_beta 90
_cell_angle_gamma 90
_cell_formula_units_Z 4
_cell_length_a 17.391(2)
_cell_length_b 18.729(2)
_cell_length_c 8.6911(11)
_cell_measurement_reflns_used 9647
_cell_measurement_temperature 100(2)
_cell_measurement_theta_max 31.50
_cell_measurement_theta_min 2.58
_cell_volume 2830.8(6)
_computing_cell_refinement 'SAINT 7.46A (Bruker-AXS, 2011)'
_computing_data_collection 'APEX2 v2011.4.0 (Bruker-AXS, 2011)'
_computing_data_reduction 'SAINT 7.46A (Bruker-AXS, 2011)'
_computing_molecular_graphics 'Bruker SHELXTL'
_computing_publication_material 'Bruker SHELXTL'
_computing_structure_refinement 'SHELXL-2014 (Sheldrick, 2014)'
_computing_structure_solution 'SHELXS-97 (Sheldrick, 2008)'
_diffrn_ambient_temperature 100(2)
_diffrn_detector_area_resol_mean 8.3
_diffrn_measured_fraction_theta_full 1.000
_diffrn_measured_fraction_theta_max 0.997
_diffrn_measurement_device_type 'Bruker Smart APEX2 CCD'
_diffrn_measurement_method '\f and \w scans'
_diffrn_radiation_type MoK\a
_diffrn_radiation_wavelength 0.71073
_diffrn_reflns_av_R_equivalents 0.0378
_diffrn_reflns_av_unetI/netI 0.0281
_diffrn_reflns_Laue_measured_fraction_full 1.000
_diffrn_reflns_Laue_measured_fraction_max 0.997
_diffrn_reflns_limit_h_max 25
_diffrn_reflns_limit_h_min -25
_diffrn_reflns_limit_k_max 27
_diffrn_reflns_limit_k_min -27
_diffrn_reflns_limit_l_max 8
_diffrn_reflns_limit_l_min -12
_diffrn_reflns_number 46790
_diffrn_reflns_point_group_measured_fraction_full 0.919
_diffrn_reflns_point_group_measured_fraction_max 0.857
_diffrn_reflns_theta_full 25.242
_diffrn_reflns_theta_max 31.531
_diffrn_reflns_theta_min 1.598
_diffrn_source 'I\mS micro-focus sealed tube, multilayer optics'
_exptl_absorpt_coefficient_mu 4.161
_exptl_absorpt_correction_T_max 0.8512
_exptl_absorpt_correction_T_min 0.4899
_exptl_absorpt_correction_type multi-scan
_exptl_absorpt_process_details 'SADABS (Sheldrick, 2009)'
_exptl_crystal_colour yellow
_exptl_crystal_density_diffrn 1.545
_exptl_crystal_density_method 'not measured'
_exptl_crystal_description shard
_exptl_crystal_F_000 1320
_exptl_crystal_size_max 0.200
_exptl_crystal_size_mid 0.100
_exptl_crystal_size_min 0.040
_refine_diff_density_max 2.393
_refine_diff_density_min -0.994
_refine_diff_density_rms 0.093
_refine_ls_abs_structure_details
; 
 Flack x determined using 2668 quotients [(I+)-(I-)]/[(I+)+(I-)] 
 (Parsons, Flack and Wagner, Acta Cryst. B69 (2013) 249-259). 
;
_refine_ls_abs_structure_Flack -0.031(7)
_refine_ls_extinction_method none
_refine_ls_goodness_of_fit_ref 1.035
_refine_ls_hydrogen_treatment mixed
_refine_ls_matrix_type full
_refine_ls_number_parameters 327
_refine_ls_number_reflns 8106
_refine_ls_number_restraints 2
_refine_ls_restrained_S_all 1.035
_refine_ls_R_factor_all 0.0294
_refine_ls_R_factor_gt 0.0256
_refine_ls_shift/su_max 0.003
_refine_ls_shift/su_mean 0.000
_refine_ls_structure_factor_coef Fsqd
_refine_ls_weighting_details 'w=1/[\s^2^(Fo^2^)+(0.0380P)^2^] where P=(Fo^2^+2Fc^2^)/3'
_refine_ls_weighting_scheme calc
_refine_ls_wR_factor_gt 0.0601
_refine_ls_wR_factor_ref 0.0618
_reflns_Friedel_coverage 0.623
_reflns_Friedel_fraction_full 0.826
_reflns_Friedel_fraction_max 0.699
_reflns_number_gt 7398
_reflns_number_total 8106
_reflns_threshold_expression 'I > 2\s(I)'
_cod_data_source_file om500655n_si_001.cif
_cod_data_source_block X8_13045
_cod_depositor_comments 'Adding full bibliography for 4084383--4084386.cif.'
_cod_original_cell_volume 2830.9(6)
_cod_database_code 4084385
_shelx_space_group_comment
; 
The symmetry employed for this shelxl refinement is uniquely defined 
by the following loop, which should always be used as a source of 
symmetry information in preference to the above space-group names. 
They are only intended as comments. 
;
_shelx_estimated_absorpt_t_min 0.490
_shelx_estimated_absorpt_t_max 0.851
_shelxl_version_number 2014-3

loop_
_space_group_symop_operation_xyz
'x, y, z'
'-x, -y, z+1/2'
'x+1/2, -y+1/2, z'
'-x+1/2, y+1/2, z+1/2'

loop_
_atom_site_label
_atom_site_type_symbol
_atom_site_fract_x
_atom_site_fract_y
_atom_site_fract_z
_atom_site_U_iso_or_equiv
_atom_site_adp_type
_atom_site_occupancy
_atom_site_site_symmetry_order
_atom_site_calc_flag
_atom_site_refinement_flags_posn
_atom_site_refinement_flags_adp
O1 O 0.26409(18) 0.85004(19) 0.9274(4) 0.0245(7) Uani 1 1 d . .
W1 W 0.21882(2) 0.82222(2) 0.76605(4) 0.01653(4) Uani 1 1 d . .
C1 C 0.2563(3) 0.8804(2) 0.6033(6) 0.0221(8) Uani 1 1 d D .
H1 H 0.234(3) 0.861(3) 0.511(4) 0.027 Uiso 1 1 d D U
C2 C 0.3019(3) 0.9479(2) 0.5778(5) 0.0231(8) Uani 1 1 d . .
C3 C 0.3401(3) 0.9731(2) 0.7261(5) 0.0351(12) Uani 1 1 d . .
H3A H 0.3009 0.9795 0.8059 0.053 Uiso 1 1 calc R U
H3B H 0.3663 1.0186 0.7076 0.053 Uiso 1 1 calc R U
H3C H 0.3776 0.9373 0.7600 0.053 Uiso 1 1 calc R U
C4 C 0.2444(3) 1.0058(2) 0.5283(7) 0.0345(11) Uani 1 1 d . .
H4A H 0.2197 0.9916 0.4317 0.052 Uiso 1 1 calc R U
H4B H 0.2716 1.0511 0.5133 0.052 Uiso 1 1 calc R U
H4C H 0.2052 1.0117 0.6083 0.052 Uiso 1 1 calc R U
C5 C 0.3599(2) 0.9352(2) 0.4482(5) 0.0196(8) Uani 1 1 d . .
C6 C 0.3342(2) 0.92305(19) 0.2980(5) 0.0220(9) Uani 1 1 d . .
H6 H 0.2804 0.9226 0.2785 0.026 Uiso 1 1 calc R U
C7 C 0.3838(3) 0.9117(2) 0.1778(6) 0.0282(9) Uani 1 1 d . .
H7 H 0.3643 0.9044 0.0769 0.034 Uiso 1 1 calc R U
C8 C 0.4619(3) 0.9111(3) 0.2037(6) 0.0326(11) Uani 1 1 d . .
H8 H 0.4968 0.9041 0.1210 0.039 Uiso 1 1 calc R U
C9 C 0.4890(3) 0.9209(3) 0.3520(6) 0.0383(13) Uani 1 1 d . .
H9 H 0.5427 0.9189 0.3709 0.046 Uiso 1 1 calc R U
P1 P 0.33183(5) 0.73429(5) 0.73578(11) 0.0197(2) Uani 1 1 d . .
C10 C 0.4390(2) 0.9336(2) 0.4736(6) 0.0291(9) Uani 1 1 d . .
H10 H 0.4588 0.9412 0.5741 0.035 Uiso 1 1 calc R U
C11 C 0.3541(2) 0.6948(2) 0.5507(5) 0.0222(8) Uani 1 1 d . .
C12 C 0.3419(2) 0.6221(2) 0.5211(5) 0.0249(9) Uani 1 1 d . .
H12 H 0.3201 0.5925 0.5983 0.030 Uiso 1 1 calc R U
C13 C 0.3616(3) 0.5934(2) 0.3796(6) 0.0303(10) Uani 1 1 d . .
H13 H 0.3536 0.5440 0.3605 0.036 Uiso 1 1 calc R U
C14 C 0.3925(2) 0.6359(2) 0.2669(9) 0.0358(10) Uani 1 1 d . .
H14 H 0.4061 0.6160 0.1701 0.043 Uiso 1 1 calc R U
C15 C 0.4041(3) 0.7084(3) 0.2944(5) 0.0349(12) Uani 1 1 d . .
H15 H 0.4250 0.7378 0.2158 0.042 Uiso 1 1 calc R U
C16 C 0.3853(3) 0.7376(2) 0.4353(6) 0.0283(9) Uani 1 1 d . .
H16 H 0.3937 0.7870 0.4537 0.034 Uiso 1 1 calc R U
C17 C 0.4228(2) 0.7730(2) 0.7969(5) 0.0278(10) Uani 1 1 d . .
H17A H 0.4621 0.7356 0.8014 0.042 Uiso 1 1 calc R U
H17B H 0.4166 0.7945 0.8989 0.042 Uiso 1 1 calc R U
H17C H 0.4386 0.8098 0.7231 0.042 Uiso 1 1 calc R U
C18 C 0.3176(3) 0.6604(2) 0.8657(6) 0.0284(9) Uani 1 1 d . .
H18A H 0.2710 0.6342 0.8362 0.043 Uiso 1 1 calc R U
H18B H 0.3119 0.6784 0.9709 0.043 Uiso 1 1 calc R U
H18C H 0.3620 0.6283 0.8605 0.043 Uiso 1 1 calc R U
N1 N 0.15543(18) 0.72862(17) 0.7267(4) 0.0215(8) Uani 1 1 d . .
C21 C 0.1732(3) 0.7081(2) 0.4397(6) 0.0291(9) Uani 1 1 d . .
H21A H 0.1822 0.6666 0.3735 0.044 Uiso 1 1 calc R U
H21B H 0.2193 0.7381 0.4414 0.044 Uiso 1 1 calc R U
H21C H 0.1298 0.7358 0.3995 0.044 Uiso 1 1 calc R U
C22 C 0.1553(3) 0.6836(2) 0.5986(6) 0.0247(9) Uani 1 1 d . .
C23 C 0.1291(3) 0.6178(2) 0.6435(6) 0.0300(10) Uani 1 1 d . .
H23 H 0.1236 0.5771 0.5790 0.036 Uiso 1 1 calc R U
C24 C 0.1118(3) 0.6208(2) 0.8030(5) 0.0292(11) Uani 1 1 d . .
H24 H 0.0926 0.5828 0.8645 0.035 Uiso 1 1 calc R U
C25 C 0.1277(3) 0.6887(2) 0.8514(6) 0.0254(9) Uani 1 1 d . .
C26 C 0.1218(3) 0.7186(2) 1.0095(6) 0.0310(10) Uani 1 1 d . .
H26A H 0.1057 0.6810 1.0809 0.047 Uiso 1 1 calc R U
H26B H 0.0838 0.7573 1.0105 0.047 Uiso 1 1 calc R U
H26C H 0.1720 0.7373 1.0413 0.047 Uiso 1 1 calc R U
N2 N 0.11382(19) 0.87427(17) 0.8173(4) 0.0195(6) Uani 1 1 d . .
C31 C 0.0605(3) 0.8660(3) 0.5455(5) 0.0326(10) Uani 1 1 d . .
H31A H 0.0142 0.8821 0.4912 0.049 Uiso 1 1 calc R U
H31B H 0.0633 0.8138 0.5422 0.049 Uiso 1 1 calc R U
H31C H 0.1061 0.8863 0.4957 0.049 Uiso 1 1 calc R U
C32 C 0.0572(2) 0.8904(2) 0.7098(5) 0.0222(8) Uani 1 1 d . .
C33 C 0.0001(2) 0.92960(18) 0.7768(7) 0.0242(8) Uani 1 1 d . .
H33 H -0.0449 0.9472 0.7277 0.029 Uiso 1 1 calc R U
C34 C 0.0205(2) 0.9391(2) 0.9338(5) 0.0237(8) Uani 1 1 d . .
H34 H -0.0082 0.9641 1.0096 0.028 Uiso 1 1 calc R U
C35 C 0.0901(2) 0.9050(2) 0.9550(5) 0.0213(8) Uani 1 1 d . .
C36 C 0.1365(3) 0.9069(3) 1.1013(5) 0.0297(10) Uani 1 1 d . .
H36A H 0.1504 0.8582 1.1311 0.044 Uiso 1 1 calc R U
H36B H 0.1059 0.9289 1.1833 0.044 Uiso 1 1 calc R U
H36C H 0.1833 0.9350 1.0845 0.044 Uiso 1 1 calc R U

loop_
_atom_site_aniso_label
_atom_site_aniso_U_11
_atom_site_aniso_U_22
_atom_site_aniso_U_33
_atom_site_aniso_U_23
_atom_site_aniso_U_13
_atom_site_aniso_U_12
O1 0.0226(14) 0.0273(16) 0.0235(18) -0.0027(14) -0.0048(13) -0.0020(14)
W1 0.01734(6) 0.01640(6) 0.01585(7) 0.00257(9) -0.00166(10) -0.00142(4)
C1 0.0209(19) 0.0204(18) 0.025(2) 0.0018(17) -0.0005(17) -0.0002(17)
C2 0.0273(19) 0.0171(16) 0.025(2) 0.0022(15) 0.0026(18) -0.0025(15)
C3 0.047(3) 0.0279(18) 0.031(3) -0.0053(17) 0.002(2) -0.0171(19)
C4 0.039(3) 0.0219(19) 0.043(3) 0.007(2) 0.014(2) 0.0083(19)
C5 0.0229(18) 0.0157(15) 0.020(2) 0.0044(14) -0.0013(16) -0.0031(14)
C6 0.0186(16) 0.0234(15) 0.024(3) 0.0031(14) -0.0017(14) -0.0013(13)
C7 0.031(2) 0.030(2) 0.024(2) 0.0017(18) -0.0010(19) -0.0053(18)
C8 0.025(2) 0.038(2) 0.035(3) 0.0047(19) 0.008(2) 0.002(2)
C9 0.019(2) 0.062(3) 0.034(3) 0.015(3) -0.001(2) 0.000(2)
P1 0.0195(4) 0.0198(4) 0.0198(7) 0.0021(4) -0.0036(4) 0.0011(3)
C10 0.024(2) 0.037(2) 0.027(2) 0.0085(19) -0.0057(18) -0.0074(18)
C11 0.0243(19) 0.0178(15) 0.024(2) 0.0008(15) -0.0036(17) 0.0049(15)
C12 0.026(2) 0.0208(17) 0.028(2) -0.0015(16) -0.0077(17) 0.0031(16)
C13 0.035(2) 0.0246(19) 0.031(3) -0.0054(18) -0.015(2) 0.0073(17)
C14 0.045(2) 0.0374(18) 0.025(2) -0.014(3) -0.015(3) 0.0178(17)
C15 0.044(2) 0.035(2) 0.025(3) 0.0040(19) 0.003(2) 0.0098(19)
C16 0.035(2) 0.0228(18) 0.027(2) 0.0026(17) 0.0003(19) 0.0048(17)
C17 0.0225(17) 0.0339(19) 0.027(3) -0.0047(17) -0.0044(16) 0.0020(15)
C18 0.031(2) 0.0271(19) 0.027(3) 0.0087(18) 0.0002(19) 0.0076(18)
N1 0.0216(14) 0.0212(13) 0.022(2) 0.0020(12) -0.0045(13) 0.0009(12)
C21 0.031(2) 0.028(2) 0.027(2) -0.0002(18) -0.0113(19) 0.0029(18)
C22 0.026(2) 0.0208(17) 0.027(3) -0.0020(16) -0.011(2) -0.0006(15)
C23 0.031(2) 0.0200(18) 0.039(3) 0.0030(18) -0.014(2) -0.0025(17)
C24 0.027(2) 0.0232(17) 0.038(3) 0.0070(17) -0.0026(18) -0.0044(15)
C25 0.021(2) 0.0219(18) 0.033(3) 0.0107(17) -0.0049(19) -0.0011(15)
C26 0.032(2) 0.031(2) 0.031(3) 0.0115(19) 0.000(2) -0.0046(18)
N2 0.0198(15) 0.0223(14) 0.0165(16) 0.0040(12) -0.0005(12) -0.0004(12)
C31 0.028(2) 0.049(3) 0.021(2) 0.002(2) -0.0059(18) 0.008(2)
C32 0.0187(17) 0.0252(17) 0.023(2) 0.0052(15) -0.0016(15) -0.0002(14)
C33 0.0191(14) 0.0244(14) 0.029(2) 0.004(2) -0.003(2) -0.0019(12)
C34 0.0228(19) 0.0200(16) 0.028(2) 0.0018(16) 0.0045(17) -0.0008(15)
C35 0.0227(18) 0.0204(16) 0.021(2) 0.0032(15) -0.0003(16) -0.0002(15)
C36 0.032(2) 0.033(2) 0.024(2) -0.0049(18) -0.0050(19) 0.0095(18)

loop_
_atom_type_symbol
_atom_type_description
_atom_type_scat_dispersion_real
_atom_type_scat_dispersion_imag
_atom_type_scat_source
C C 0.0033 0.0016 'International Tables Vol C Tables 4.2.6.8 and 6.1.1.4'
H H 0.0000 0.0000 'International Tables Vol C Tables 4.2.6.8 and 6.1.1.4'
N N 0.0061 0.0033 'International Tables Vol C Tables 4.2.6.8 and 6.1.1.4'
O O 0.0106 0.0060 'International Tables Vol C Tables 4.2.6.8 and 6.1.1.4'
P P 0.1023 0.0942 'International Tables Vol C Tables 4.2.6.8 and 6.1.1.4'
W W -0.8490 6.8722 'International Tables Vol C Tables 4.2.6.8 and 6.1.1.4'

loop_
_geom_angle_atom_site_label_1
_geom_angle_atom_site_label_2
_geom_angle_atom_site_label_3
_geom_angle
O1 W1 C1 106.31(18)
O1 W1 N1 129.58(15)
C1 W1 N1 122.52(17)
O1 W1 N2 94.90(14)
C1 W1 N2 100.88(16)
N1 W1 N2 88.04(12)
O1 W1 P1 85.78(12)
C1 W1 P1 91.62(14)
N1 W1 P1 81.39(9)
N2 W1 P1 166.71(9)
C2 C1 W1 140.3(4)
C2 C1 H1 114(3)
W1 C1 H1 105(3)
C1 C2 C3 111.3(4)
C1 C2 C5 108.9(3)
C3 C2 C5 112.5(4)
C1 C2 C4 106.9(4)
C3 C2 C4 107.6(4)
C5 C2 C4 109.5(4)
C2 C3 H3A 109.5
C2 C3 H3B 109.5
H3A C3 H3B 109.5
C2 C3 H3C 109.5
H3A C3 H3C 109.5
H3B C3 H3C 109.5
C2 C4 H4A 109.5
C2 C4 H4B 109.5
H4A C4 H4B 109.5
C2 C4 H4C 109.5
H4A C4 H4C 109.5
H4B C4 H4C 109.5
C10 C5 C6 117.4(4)
C10 C5 C2 122.6(4)
C6 C5 C2 120.0(4)
C7 C6 C5 122.3(4)
C7 C6 H6 118.8
C5 C6 H6 118.8
C6 C7 C8 119.8(5)
C6 C7 H7 120.1
C8 C7 H7 120.1
C7 C8 C9 119.1(4)
C7 C8 H8 120.4
C9 C8 H8 120.4
C8 C9 C10 121.2(4)
C8 C9 H9 119.4
C10 C9 H9 119.4
C18 P1 C11 105.7(2)
C18 P1 C17 104.1(2)
C11 P1 C17 103.7(2)
C18 P1 W1 108.75(16)
C11 P1 W1 120.96(14)
C17 P1 W1 112.24(14)
C9 C10 C5 120.1(4)
C9 C10 H10 120.0
C5 C10 H10 120.0
C16 C11 C12 119.0(4)
C16 C11 P1 119.1(3)
C12 C11 P1 121.8(4)
C13 C12 C11 120.2(4)
C13 C12 H12 119.9
C11 C12 H12 119.9
C14 C13 C12 120.3(4)
C14 C13 H13 119.9
C12 C13 H13 119.9
C13 C14 C15 120.0(5)
C13 C14 H14 120.0
C15 C14 H14 120.0
C16 C15 C14 120.3(5)
C16 C15 H15 119.9
C14 C15 H15 119.9
C15 C16 C11 120.1(4)
C15 C16 H16 119.9
C11 C16 H16 119.9
P1 C17 H17A 109.5
P1 C17 H17B 109.5
H17A C17 H17B 109.5
P1 C17 H17C 109.5
H17A C17 H17C 109.5
H17B C17 H17C 109.5
P1 C18 H18A 109.5
P1 C18 H18B 109.5
H18A C18 H18B 109.5
P1 C18 H18C 109.5
H18A C18 H18C 109.5
H18B C18 H18C 109.5
C22 N1 C25 107.1(4)
C22 N1 W1 129.4(3)
C25 N1 W1 120.0(3)
C22 C21 H21A 109.5
C22 C21 H21B 109.5
H21A C21 H21B 109.5
C22 C21 H21C 109.5
H21A C21 H21C 109.5
H21B C21 H21C 109.5
C23 C22 N1 108.4(5)
C23 C22 C21 127.6(4)
N1 C22 C21 123.6(4)
C22 C23 C24 108.2(4)
C22 C23 H23 125.9
C24 C23 H23 125.9
C25 C24 C23 107.1(4)
C25 C24 H24 126.4
C23 C24 H24 126.4
C24 C25 N1 109.1(4)
C24 C25 C26 128.4(4)
N1 C25 C26 122.4(4)
C25 C26 H26A 109.5
C25 C26 H26B 109.5
H26A C26 H26B 109.5
C25 C26 H26C 109.5
H26A C26 H26C 109.5
H26B C26 H26C 109.5
C32 N2 C35 106.1(3)
C32 N2 W1 124.7(3)
C35 N2 W1 128.9(3)
C32 C31 H31A 109.5
C32 C31 H31B 109.5
H31A C31 H31B 109.5
C32 C31 H31C 109.5
H31A C31 H31C 109.5
H31B C31 H31C 109.5
C33 C32 N2 110.2(4)
C33 C32 C31 126.7(4)
N2 C32 C31 123.1(4)
C32 C33 C34 107.2(4)
C32 C33 H33 126.4
C34 C33 H33 126.4
C35 C34 C33 106.8(4)
C35 C34 H34 126.6
C33 C34 H34 126.6
C34 C35 N2 109.7(4)
C34 C35 C36 124.8(4)
N2 C35 C36 125.3(4)
C35 C36 H36A 109.5
C35 C36 H36B 109.5
H36A C36 H36B 109.5
C35 C36 H36C 109.5
H36A C36 H36C 109.5
H36B C36 H36C 109.5

loop_
_geom_bond_atom_site_label_1
_geom_bond_atom_site_label_2
_geom_bond_distance
O1 W1 1.691(3)
W1 C1 1.901(5)
W1 N1 2.099(3)
W1 N2 2.117(3)
W1 P1 2.5776(10)
C1 C2 1.509(6)
C1 H1 0.96(2)
C2 C3 1.525(6)
C2 C5 1.531(6)
C2 C4 1.536(6)
C3 H3A 0.9800
C3 H3B 0.9800
C3 H3C 0.9800
C4 H4A 0.9800
C4 H4B 0.9800
C4 H4C 0.9800
C5 C10 1.393(6)
C5 C6 1.399(6)
C6 C7 1.371(6)
C6 H6 0.9500
C7 C8 1.377(7)
C7 H7 0.9500
C8 C9 1.384(7)
C8 H8 0.9500
C9 C10 1.388(7)
C9 H9 0.9500
P1 C18 1.804(5)
P1 C11 1.813(5)
P1 C17 1.819(4)
C10 H10 0.9500
C11 C16 1.394(6)
C11 C12 1.400(5)
C12 C13 1.385(6)
C12 H12 0.9500
C13 C14 1.373(8)
C13 H13 0.9500
C14 C15 1.392(6)
C14 H14 0.9500
C15 C16 1.380(7)
C15 H15 0.9500
C16 H16 0.9500
C17 H17A 0.9800
C17 H17B 0.9800
C17 H17C 0.9800
C18 H18A 0.9800
C18 H18B 0.9800
C18 H18C 0.9800
N1 C22 1.396(6)
N1 C25 1.403(6)
C21 C22 1.488(7)
C21 H21A 0.9800
C21 H21B 0.9800
C21 H21C 0.9800
C22 C23 1.372(6)
C23 C24 1.419(8)
C23 H23 0.9500
C24 C25 1.368(6)
C24 H24 0.9500
C25 C26 1.487(7)
C26 H26A 0.9800
C26 H26B 0.9800
C26 H26C 0.9800
N2 C32 1.391(5)
N2 C35 1.391(5)
C31 C32 1.500(6)
C31 H31A 0.9800
C31 H31B 0.9800
C31 H31C 0.9800
C32 C33 1.365(6)
C33 C34 1.421(8)
C33 H33 0.9500
C34 C35 1.380(6)
C34 H34 0.9500
C35 C36 1.506(6)
C36 H36A 0.9800
C36 H36B 0.9800
C36 H36C 0.9800
